data_7043150
loop_
_publ_author_name
'Cao, Deng-Ke'
'Gao, Tao-Bao'
'Fan, Qianwenhao'
'Yu, Z.T.'

_publ_section_title
;
 Cyclometalated Ir(III) complexes based on 2-(2,4-difluorophenyl)-pyridine
 and 2,2'-(2-phenyl-1H-imidazole-4,5-diyl)dipyridine: acid/base-induced
 structural transformation and luminescence switching, and photocatalytic
 activity for hydrogen evolution
;
_journal_name_full 'Dalton Trans.'
_journal_paper_doi 10.1039/C7DT01337J
_journal_year 2017
_chemical_formula_moiety 'C41 H25 F4 Ir N6'
_chemical_formula_sum 'C41 H25 F4 Ir N6'
_chemical_formula_weight 869.87
_space_group_crystal_system monoclinic
_space_group_IT_number 15
_space_group_name_Hall '-C 2yc'
_space_group_name_H-M_alt 'C 1 2/c 1'
_symmetry_space_group_name_Hall '-C 2yc'
_symmetry_space_group_name_H-M 'C 1 2/c 1'
_atom_sites_solution_hydrogens geom
_audit_creation_method SHELXL-2014/6
_audit_update_record
;
2017-05-16 deposited with the CCDC.
2017-05-29 downloaded from the CCDC.
;
_cell_angle_alpha 90
_cell_angle_beta 93.3900(10)
_cell_angle_gamma 90
_cell_formula_units_Z 8
_cell_length_a 21.8943(8)
_cell_length_b 24.2539(9)
_cell_length_c 13.4991(5)
_cell_measurement_reflns_used 20663
_cell_measurement_temperature 296(2)
_cell_measurement_theta_max 27.52
_cell_measurement_theta_min 2.51
_cell_volume 7155.8(5)
_computing_cell_refinement SMART
_computing_data_collection 'SMART (Bruker, 2000)'
_computing_data_reduction 'SAINT (Bruker, 2000)'
_computing_molecular_graphics SHELXTL
_computing_publication_material SHELXTL
_computing_structure_refinement 'SHELXL-2014/6 (Sheldrick, 2014)'
_computing_structure_solution 'SHELXTL (Bruker, 2000)'
_diffrn_ambient_temperature 296(2)
_diffrn_measured_fraction_theta_full 0.993
_diffrn_measured_fraction_theta_max 0.993
_diffrn_measurement_device_type 'Bruke Smart Aepex CCD area detector'
_diffrn_radiation_type MoK\a
_diffrn_radiation_wavelength 0.71073
_diffrn_reflns_av_R_equivalents 0.0234
_diffrn_reflns_av_unetI/netI 0.0214
_diffrn_reflns_Laue_measured_fraction_full 0.993
_diffrn_reflns_Laue_measured_fraction_max 0.993
_diffrn_reflns_limit_h_max 28
_diffrn_reflns_limit_h_min -28
_diffrn_reflns_limit_k_max 31
_diffrn_reflns_limit_k_min -26
_diffrn_reflns_limit_l_max 17
_diffrn_reflns_limit_l_min -17
_diffrn_reflns_number 31486
_diffrn_reflns_point_group_measured_fraction_full 0.993
_diffrn_reflns_point_group_measured_fraction_max 0.993
_diffrn_reflns_theta_full 25.242
_diffrn_reflns_theta_max 27.528
_diffrn_reflns_theta_min 2.686
_exptl_absorpt_coefficient_mu 3.791
_exptl_absorpt_correction_T_max 0.545
_exptl_absorpt_correction_T_min 0.435
_exptl_absorpt_correction_type multi-scan
_exptl_absorpt_process_details 'SADABS, Bruker(2000)'
_exptl_crystal_colour yellow
_exptl_crystal_density_diffrn 1.615
_exptl_crystal_density_method 'not measured'
_exptl_crystal_description blocky
_exptl_crystal_F_000 3408
_exptl_crystal_size_max 0.23
_exptl_crystal_size_mid 0.20
_exptl_crystal_size_min 0.16
_platon_squeeze_details
;
;
_refine_diff_density_max 1.169
_refine_diff_density_min -0.827
_refine_diff_density_rms 0.082
_refine_ls_extinction_method none
_refine_ls_goodness_of_fit_ref 1.034
_refine_ls_hydrogen_treatment constr
_refine_ls_matrix_type full
_refine_ls_number_parameters 469
_refine_ls_number_reflns 8195
_refine_ls_number_restraints 0
_refine_ls_restrained_S_all 1.034
_refine_ls_R_factor_all 0.0232
_refine_ls_R_factor_gt 0.0198
_refine_ls_shift/su_max 0.006
_refine_ls_shift/su_mean 0.000
_refine_ls_structure_factor_coef Fsqd
_refine_ls_weighting_details 'w=1/[\s^2^(Fo^2^)+(0.0450P)^2^] where P=(Fo^2^+2Fc^2^)/3'
_refine_ls_weighting_scheme calc
_refine_ls_wR_factor_gt 0.0605
_refine_ls_wR_factor_ref 0.0625
_reflns_Friedel_coverage 0.000
_reflns_number_gt 7315
_reflns_number_total 8195
_reflns_threshold_expression 'I > 2\s(I)'
_cod_data_source_file c7dt01337j2.cif
_cod_data_source_block 2
_cod_database_code 7043150
_shelx_space_group_comment
;
The symmetry employed for this shelxl refinement is uniquely defined
by the following loop, which should always be used as a source of
symmetry information in preference to the above space-group names.
They are only intended as comments.
;
_shelxl_version_number 2014/6

loop_
_space_group_symop_operation_xyz
'x, y, z'
'-x, y, -z+1/2'
'x+1/2, y+1/2, z'
'-x+1/2, y+1/2, -z+1/2'
'-x, -y, -z'
'x, -y, z-1/2'
'-x+1/2, -y+1/2, -z'
'x+1/2, -y+1/2, z-1/2'

loop_
_atom_site_label
_atom_site_type_symbol
_atom_site_fract_x
_atom_site_fract_y
_atom_site_fract_z
_atom_site_U_iso_or_equiv
_atom_site_adp_type
_atom_site_occupancy
_atom_site_site_symmetry_order
_atom_site_calc_flag
_atom_site_refinement_flags_posn
_atom_site_refinement_flags_adp
Ir1 Ir 0.84582(2) 0.36225(2) 0.32957(2) 0.01421(4) Uani 1 1 d . .
F1 F 0.62800(7) 0.44870(7) 0.19467(13) 0.0399(4) Uani 1 1 d . .
F2 F 0.73208(8) 0.33726(7) -0.02185(11) 0.0419(4) Uani 1 1 d . .
F3 F 0.95838(7) 0.50263(6) 0.08906(13) 0.0398(4) Uani 1 1 d . .
F4 F 0.86041(7) 0.57850(6) 0.35681(13) 0.0352(4) Uani 1 1 d . .
N1 N 0.86959(8) 0.31562(7) 0.21196(14) 0.0187(4) Uani 1 1 d . .
N2 N 0.81688(8) 0.41293(8) 0.43817(14) 0.0182(4) Uani 1 1 d . .
N3 N 0.92515(9) 0.34896(8) 0.42821(15) 0.0182(4) Uani 1 1 d . .
N4 N 0.82903(8) 0.28357(7) 0.39652(13) 0.0165(4) Uani 1 1 d . .
N5 N 0.81744(8) 0.19122(8) 0.40374(14) 0.0206(4) Uani 1 1 d . .
N6 N 0.96955(9) 0.17272(9) 0.52606(18) 0.0315(5) Uani 1 1 d . .
C1 C 0.77184(11) 0.37498(10) 0.23697(18) 0.0184(4) Uani 1 1 d . .
C2 C 0.72146(10) 0.40895(9) 0.25266(18) 0.0217(5) Uani 1 1 d . .
H2A H 0.7186 0.4269 0.3131 0.026 Uiso 1 1 calc R U
C3 C 0.67619(12) 0.41556(10) 0.17823(19) 0.0264(5) Uani 1 1 d . .
C4 C 0.67878(12) 0.39223(11) 0.0853(2) 0.0311(6) Uani 1 1 d . .
H4A H 0.6484 0.3983 0.0355 0.037 Uiso 1 1 calc R U
C5 C 0.72870(13) 0.35954(10) 0.0703(2) 0.0279(6) Uani 1 1 d . .
C6 C 0.77511(11) 0.34913(10) 0.14277(18) 0.0221(5) Uani 1 1 d . .
C7 C 0.82854(10) 0.31377(9) 0.13153(17) 0.0225(5) Uani 1 1 d . .
C8 C 0.83965(13) 0.27869(11) 0.05255(19) 0.0334(6) Uani 1 1 d . .
H8A H 0.8116 0.2766 -0.0018 0.040 Uiso 1 1 calc R U
C9 C 0.89192(13) 0.24733(12) 0.0549(2) 0.0372(6) Uani 1 1 d . .
H9A H 0.8992 0.2240 0.0023 0.045 Uiso 1 1 calc R U
C10 C 0.93372(12) 0.25041(11) 0.1353(2) 0.0312(6) Uani 1 1 d . .
H10A H 0.9698 0.2301 0.1371 0.037 Uiso 1 1 calc R U
C11 C 0.92044(11) 0.28445(10) 0.21280(18) 0.0235(5) Uani 1 1 d . .
H11A H 0.9478 0.2860 0.2681 0.028 Uiso 1 1 calc R U
C12 C 0.87436(10) 0.43466(9) 0.27835(17) 0.0177(4) Uani 1 1 d . .
C13 C 0.90822(11) 0.44293(9) 0.19518(19) 0.0244(5) Uani 1 1 d . .
H13A H 0.9189 0.4132 0.1563 0.029 Uiso 1 1 calc R U
C14 C 0.92571(11) 0.49581(10) 0.1712(2) 0.0283(5) Uani 1 1 d . .
C15 C 0.91067(11) 0.54169(10) 0.2230(2) 0.0293(6) Uani 1 1 d . .
H15A H 0.9226 0.5768 0.2045 0.035 Uiso 1 1 calc R U
C16 C 0.87668(11) 0.53283(9) 0.3043(2) 0.0253(5) Uani 1 1 d . .
C17 C 0.85821(10) 0.48075(10) 0.33543(17) 0.0207(5) Uani 1 1 d . .
C18 C 0.82606(10) 0.46846(9) 0.42502(18) 0.0213(5) Uani 1 1 d . .
C19 C 0.80658(11) 0.50532(10) 0.49577(19) 0.0278(5) Uani 1 1 d . .
H19A H 0.8124 0.5430 0.4873 0.033 Uiso 1 1 calc R U
C20 C 0.77877(11) 0.48641(11) 0.57829(19) 0.0298(6) Uani 1 1 d . .
H20A H 0.7657 0.5111 0.6253 0.036 Uiso 1 1 calc R U
C21 C 0.77054(11) 0.42981(10) 0.59034(19) 0.0265(5) Uani 1 1 d . .
H21A H 0.7523 0.4160 0.6457 0.032 Uiso 1 1 calc R U
C22 C 0.79009(10) 0.39469(10) 0.51814(18) 0.0226(5) Uani 1 1 d . .
H22A H 0.7844 0.3570 0.5255 0.027 Uiso 1 1 calc R U
C23 C 0.96607(10) 0.38898(9) 0.45322(18) 0.0219(5) Uani 1 1 d . .
H23A H 0.9652 0.4212 0.4157 0.026 Uiso 1 1 calc R U
C24 C 1.00881(11) 0.38457(10) 0.53110(19) 0.0251(5) Uani 1 1 d . .
H24A H 1.0373 0.4124 0.5447 0.030 Uiso 1 1 calc R U
C25 C 1.00830(11) 0.33747(10) 0.58904(19) 0.0269(5) Uani 1 1 d . .
H25A H 1.0352 0.3342 0.6447 0.032 Uiso 1 1 calc R U
C26 C 0.96790(10) 0.29549(10) 0.56413(18) 0.0239(5) Uani 1 1 d . .
H26A H 0.9681 0.2634 0.6019 0.029 Uiso 1 1 calc R U
C27 C 0.92655(10) 0.30126(9) 0.48180(16) 0.0186(4) Uani 1 1 d . .
C28 C 0.87980(10) 0.26163(9) 0.44828(16) 0.0181(4) Uani 1 1 d . .
C29 C 0.87274(10) 0.20464(9) 0.45145(17) 0.0209(5) Uani 1 1 d . .
C30 C 0.91142(10) 0.16049(10) 0.49552(18) 0.0234(5) Uani 1 1 d . .
C31 C 0.88690(12) 0.10774(11) 0.5067(2) 0.0375(7) Uani 1 1 d . .
H31A H 0.8467 0.1002 0.4848 0.045 Uiso 1 1 calc R U
C32 C 0.92311(15) 0.06703(12) 0.5508(3) 0.0509(9) Uani 1 1 d . .
H32A H 0.9076 0.0317 0.5589 0.061 Uiso 1 1 calc R U
C33 C 0.98274(14) 0.07928(12) 0.5828(3) 0.0490(9) Uani 1 1 d . .
H33A H 1.0083 0.0526 0.6125 0.059 Uiso 1 1 calc R U
C34 C 1.00302(13) 0.13237(11) 0.5692(3) 0.0384(7) Uani 1 1 d . .
H34A H 1.0429 0.1407 0.5916 0.046 Uiso 1 1 calc R U
C35 C 0.79331(10) 0.23910(9) 0.37278(16) 0.0179(4) Uani 1 1 d . .
C36 C 0.73278(10) 0.24350(9) 0.32010(16) 0.0186(4) Uani 1 1 d . .
C37 C 0.69389(10) 0.28754(9) 0.33762(17) 0.0208(4) Uani 1 1 d . .
H37A H 0.7060 0.3142 0.3842 0.025 Uiso 1 1 calc R U
C38 C 0.63729(10) 0.29203(9) 0.28628(18) 0.0230(5) Uani 1 1 d . .
H38A H 0.6121 0.3219 0.2977 0.028 Uiso 1 1 calc R U
C39 C 0.61840(11) 0.25201(10) 0.21804(19) 0.0271(5) Uani 1 1 d . .
H39A H 0.5805 0.2549 0.1835 0.033 Uiso 1 1 calc R U
C40 C 0.65625(11) 0.20771(11) 0.2015(2) 0.0312(6) Uani 1 1 d . .
H40A H 0.6434 0.1806 0.1562 0.037 Uiso 1 1 calc R U
C41 C 0.71314(11) 0.20322(9) 0.25175(18) 0.0246(5) Uani 1 1 d . .
H41A H 0.7382 0.1733 0.2398 0.029 Uiso 1 1 calc R U

loop_
_atom_site_aniso_label
_atom_site_aniso_U_11
_atom_site_aniso_U_22
_atom_site_aniso_U_33
_atom_site_aniso_U_23
_atom_site_aniso_U_13
_atom_site_aniso_U_12
Ir1 0.01221(6) 0.01273(6) 0.01755(6) 0.00024(3) -0.00030(4) -0.00064(3)
F1 0.0212(7) 0.0452(10) 0.0524(10) 0.0043(8) -0.0073(7) 0.0111(7)
F2 0.0443(9) 0.0546(10) 0.0249(8) -0.0063(8) -0.0129(7) 0.0014(8)
F3 0.0404(9) 0.0311(8) 0.0499(10) 0.0154(7) 0.0195(8) -0.0042(7)
F4 0.0401(8) 0.0149(7) 0.0501(9) -0.0032(7) -0.0028(8) -0.0014(6)
N1 0.0184(9) 0.0165(9) 0.0212(9) 0.0020(7) 0.0027(7) -0.0018(7)
N2 0.0157(9) 0.0177(9) 0.0207(9) -0.0015(8) -0.0026(7) -0.0008(7)
N3 0.0148(9) 0.0173(8) 0.0221(10) -0.0016(8) -0.0017(8) 0.0010(7)
N4 0.0149(8) 0.0174(9) 0.0170(9) -0.0004(7) 0.0009(7) -0.0009(7)
N5 0.0207(9) 0.0175(9) 0.0233(10) 0.0022(8) -0.0007(8) -0.0013(7)
N6 0.0217(10) 0.0259(11) 0.0466(14) 0.0026(10) -0.0013(10) 0.0028(8)
C1 0.0160(10) 0.0177(10) 0.0213(11) 0.0041(9) -0.0018(9) -0.0033(9)
C2 0.0173(10) 0.0219(11) 0.0255(12) 0.0022(9) -0.0023(9) -0.0030(9)
C3 0.0251(12) 0.0215(12) 0.0325(13) 0.0075(10) 0.0017(10) 0.0016(10)
C4 0.0228(12) 0.0348(14) 0.0344(14) 0.0095(11) -0.0102(11) -0.0042(11)
C5 0.0281(13) 0.0322(14) 0.0224(13) 0.0016(10) -0.0063(11) -0.0086(10)
C6 0.0215(11) 0.0234(11) 0.0210(12) 0.0026(9) -0.0031(9) -0.0047(9)
C7 0.0240(11) 0.0218(11) 0.0215(11) 0.0007(9) -0.0003(9) -0.0043(9)
C8 0.0353(14) 0.0379(14) 0.0268(13) -0.0074(11) 0.0003(11) -0.0022(12)
C9 0.0417(15) 0.0366(15) 0.0338(15) -0.0140(12) 0.0071(12) 0.0052(12)
C10 0.0320(13) 0.0278(13) 0.0344(14) -0.0074(11) 0.0073(11) 0.0028(11)
C11 0.0217(11) 0.0229(11) 0.0261(12) -0.0004(10) 0.0040(10) 0.0009(9)
C12 0.0134(10) 0.0153(10) 0.0239(11) 0.0024(9) -0.0036(9) 0.0005(8)
C13 0.0213(11) 0.0177(11) 0.0341(13) 0.0054(10) 0.0010(10) -0.0011(9)
C14 0.0191(11) 0.0276(12) 0.0383(14) 0.0127(11) 0.0019(11) -0.0045(9)
C15 0.0252(12) 0.0199(11) 0.0423(15) 0.0079(10) -0.0024(11) -0.0041(9)
C16 0.0205(11) 0.0153(10) 0.0389(14) 0.0027(10) -0.0089(10) -0.0010(9)
C17 0.0136(9) 0.0222(11) 0.0256(12) 0.0027(9) -0.0033(9) 0.0036(9)
C18 0.0179(10) 0.0175(10) 0.0274(12) -0.0026(9) -0.0065(9) 0.0022(8)
C19 0.0274(12) 0.0205(11) 0.0349(14) -0.0059(10) -0.0049(11) 0.0037(10)
C20 0.0267(12) 0.0329(13) 0.0295(13) -0.0120(11) -0.0020(11) 0.0063(10)
C21 0.0228(11) 0.0337(13) 0.0232(12) -0.0044(10) 0.0021(10) 0.0011(10)
C22 0.0187(10) 0.0222(11) 0.0267(12) 0.0002(9) -0.0008(9) 0.0001(9)
C23 0.0169(10) 0.0163(10) 0.0321(13) -0.0012(9) -0.0023(9) -0.0004(8)
C24 0.0193(11) 0.0200(11) 0.0353(14) -0.0042(10) -0.0052(10) 0.0023(9)
C25 0.0229(12) 0.0266(12) 0.0300(13) -0.0037(10) -0.0095(10) 0.0056(10)
C26 0.0226(11) 0.0234(11) 0.0252(12) 0.0019(9) -0.0031(10) 0.0041(9)
C27 0.0165(10) 0.0186(10) 0.0206(11) -0.0018(8) 0.0006(9) 0.0011(8)
C28 0.0145(10) 0.0201(10) 0.0194(10) 0.0016(9) -0.0002(8) 0.0008(8)
C29 0.0194(11) 0.0210(11) 0.0223(11) 0.0024(9) 0.0017(9) -0.0006(9)
C30 0.0205(11) 0.0217(11) 0.0283(12) 0.0042(10) 0.0021(10) 0.0017(9)
C31 0.0264(13) 0.0244(13) 0.0606(19) 0.0088(13) -0.0081(13) -0.0009(11)
C32 0.0436(17) 0.0246(14) 0.083(3) 0.0215(15) -0.0121(17) -0.0034(13)
C33 0.0344(15) 0.0348(16) 0.076(2) 0.0208(15) -0.0117(16) 0.0093(12)
C34 0.0213(13) 0.0329(15) 0.060(2) 0.0080(13) -0.0080(14) 0.0066(10)
C35 0.0183(10) 0.0183(10) 0.0173(10) 0.0000(8) 0.0024(8) -0.0045(8)
C36 0.0188(10) 0.0191(10) 0.0176(10) 0.0039(8) -0.0005(9) -0.0035(8)
C37 0.0198(10) 0.0202(10) 0.0225(11) -0.0026(9) 0.0013(9) -0.0055(9)
C38 0.0183(11) 0.0210(11) 0.0296(12) 0.0003(9) 0.0018(9) -0.0023(9)
C39 0.0229(12) 0.0267(12) 0.0306(13) 0.0023(10) -0.0075(10) -0.0050(10)
C40 0.0349(14) 0.0230(12) 0.0341(14) -0.0070(11) -0.0115(11) -0.0065(10)
C41 0.0299(12) 0.0146(10) 0.0283(12) 0.0006(9) -0.0053(10) 0.0025(9)

loop_
_atom_type_symbol
_atom_type_description
_atom_type_scat_dispersion_real
_atom_type_scat_dispersion_imag
_atom_type_scat_source
C C 0.0033 0.0016 'International Tables Vol C Tables 4.2.6.8 and 6.1.1.4'
H H 0.0000 0.0000 'International Tables Vol C Tables 4.2.6.8 and 6.1.1.4'
N N 0.0061 0.0033 'International Tables Vol C Tables 4.2.6.8 and 6.1.1.4'
F F 0.0171 0.0103 'International Tables Vol C Tables 4.2.6.8 and 6.1.1.4'
Ir Ir -1.4442 7.9887 'International Tables Vol C Tables 4.2.6.8 and 6.1.1.4'

loop_
_geom_angle_atom_site_label_1
_geom_angle_atom_site_label_2
_geom_angle_atom_site_label_3
_geom_angle
C12 Ir1 C1 84.66(9)
C12 Ir1 N2 80.58(8)
C1 Ir1 N2 94.65(9)
C12 Ir1 N1 96.79(8)
C1 Ir1 N1 80.48(9)
N2 Ir1 N1 174.70(7)
C12 Ir1 N3 95.07(8)
C1 Ir1 N3 179.71(8)
N2 Ir1 N3 85.37(7)
N1 Ir1 N3 99.49(7)
C12 Ir1 N4 171.05(7)
C1 Ir1 N4 104.24(8)
N2 Ir1 N4 99.46(7)
N1 Ir1 N4 83.86(7)
N3 Ir1 N4 76.04(7)
C11 N1 C7 119.5(2)
C11 N1 Ir1 123.61(15)
C7 N1 Ir1 116.72(15)
C22 N2 C18 120.3(2)
C22 N2 Ir1 123.44(15)
C18 N2 Ir1 116.29(16)
C23 N3 C27 118.90(19)
C23 N3 Ir1 123.16(16)
C27 N3 Ir1 116.61(14)
C35 N4 C28 104.35(17)
C35 N4 Ir1 135.61(14)
C28 N4 Ir1 113.63(14)
C35 N5 C29 105.19(18)
C34 N6 C30 117.1(2)
C2 C1 C6 118.4(2)
C2 C1 Ir1 127.45(19)
C6 C1 Ir1 113.99(17)
C3 C2 C1 119.8(2)
C3 C2 H2A 120.1
C1 C2 H2A 120.1
F1 C3 C2 118.9(2)
F1 C3 C4 117.8(2)
C2 C3 C4 123.3(2)
C5 C4 C3 116.5(2)
C5 C4 H4A 121.8
C3 C4 H4A 121.8
F2 C5 C4 116.7(2)
F2 C5 C6 119.6(2)
C4 C5 C6 123.7(3)
C5 C6 C1 118.4(2)
C5 C6 C7 126.0(2)
C1 C6 C7 115.7(2)
N1 C7 C8 119.3(2)
N1 C7 C6 112.9(2)
C8 C7 C6 127.7(2)
C9 C8 C7 120.1(2)
C9 C8 H8A 119.9
C7 C8 H8A 119.9
C8 C9 C10 120.1(2)
C8 C9 H9A 119.9
C10 C9 H9A 119.9
C9 C10 C11 118.0(2)
C9 C10 H10A 121.0
C11 C10 H10A 121.0
N1 C11 C10 122.8(2)
N1 C11 H11A 118.6
C10 C11 H11A 118.6
C13 C12 C17 119.1(2)
C13 C12 Ir1 126.55(17)
C17 C12 Ir1 114.34(17)
C14 C13 C12 119.3(2)
C14 C13 H13A 120.3
C12 C13 H13A 120.3
F3 C14 C15 118.1(2)
F3 C14 C13 117.9(2)
C15 C14 C13 123.9(3)
C14 C15 C16 116.0(2)
C14 C15 H15A 122.0
C16 C15 H15A 122.0
F4 C16 C15 117.0(2)
F4 C16 C17 119.0(2)
C15 C16 C17 124.0(2)
C16 C17 C12 117.7(2)
C16 C17 C18 126.4(2)
C12 C17 C18 115.9(2)
N2 C18 C19 119.1(2)
N2 C18 C17 112.8(2)
C19 C18 C17 128.1(2)
C20 C19 C18 120.5(2)
C20 C19 H19A 119.7
C18 C19 H19A 119.7
C19 C20 C21 119.2(2)
C19 C20 H20A 120.4
C21 C20 H20A 120.4
C20 C21 C22 118.5(2)
C20 C21 H21A 120.8
C22 C21 H21A 120.8
N2 C22 C21 122.4(2)
N2 C22 H22A 118.8
C21 C22 H22A 118.8
N3 C23 C24 123.3(2)
N3 C23 H23A 118.4
C24 C23 H23A 118.4
C23 C24 C25 118.0(2)
C23 C24 H24A 121.0
C25 C24 H24A 121.0
C26 C25 C24 119.9(2)
C26 C25 H25A 120.0
C24 C25 H25A 120.0
C25 C26 C27 119.7(2)
C25 C26 H26A 120.1
C27 C26 H26A 120.1
N3 C27 C26 119.99(19)
N3 C27 C28 113.68(18)
C26 C27 C28 126.2(2)
N4 C28 C29 108.06(18)
N4 C28 C27 115.59(18)
C29 C28 C27 136.3(2)
N5 C29 C28 108.46(19)
N5 C29 C30 119.2(2)
C28 C29 C30 132.4(2)
N6 C30 C31 122.0(2)
N6 C30 C29 118.4(2)
C31 C30 C29 119.6(2)
C32 C31 C30 119.1(3)
C32 C31 H31A 120.4
C30 C31 H31A 120.4
C31 C32 C33 119.3(3)
C31 C32 H32A 120.4
C33 C32 H32A 120.4
C34 C33 C32 117.7(3)
C34 C33 H33A 121.2
C32 C33 H33A 121.2
N6 C34 C33 124.8(3)
N6 C34 H34A 117.6
C33 C34 H34A 117.6
N5 C35 N4 113.92(19)
N5 C35 C36 122.96(19)
N4 C35 C36 123.10(19)
C41 C36 C37 118.8(2)
C41 C36 C35 120.2(2)
C37 C36 C35 121.0(2)
C38 C37 C36 120.8(2)
C38 C37 H37A 119.6
C36 C37 H37A 119.6
C39 C38 C37 120.0(2)
C39 C38 H38A 120.0
C37 C38 H38A 120.0
C38 C39 C40 119.6(2)
C38 C39 H39A 120.2
C40 C39 H39A 120.2
C39 C40 C41 120.8(2)
C39 C40 H40A 119.6
C41 C40 H40A 119.6
C40 C41 C36 120.1(2)
C40 C41 H41A 120.0
C36 C41 H41A 120.0

loop_
_geom_bond_atom_site_label_1
_geom_bond_atom_site_label_2
_geom_bond_distance
Ir1 C12 2.001(2)
Ir1 C1 2.010(2)
Ir1 N2 2.0425(19)
Ir1 N1 2.0416(19)
Ir1 N3 2.1493(19)
Ir1 N4 2.1524(18)
F1 C3 1.355(3)
F2 C5 1.362(3)
F3 C14 1.364(3)
F4 C16 1.373(3)
N1 C11 1.345(3)
N1 C7 1.369(3)
N2 C22 1.334(3)
N2 C18 1.375(3)
N3 C23 1.350(3)
N3 C27 1.364(3)
N4 C35 1.359(3)
N4 C28 1.384(3)
N5 C35 1.333(3)
N5 C29 1.376(3)
N6 C34 1.335(3)
N6 C30 1.348(3)
C1 C2 1.403(4)
C1 C6 1.423(3)
C2 C3 1.378(3)
C2 H2A 0.9300
C3 C4 1.381(4)
C4 C5 1.375(4)
C4 H4A 0.9300
C5 C6 1.392(3)
C6 C7 1.466(3)
C7 C8 1.397(3)
C8 C9 1.373(4)
C8 H8A 0.9300
C9 C10 1.379(4)
C9 H9A 0.9300
C10 C11 1.377(3)
C10 H10A 0.9300
C11 H11A 0.9300
C12 C13 1.396(3)
C12 C17 1.414(3)
C13 C14 1.382(3)
C13 H13A 0.9300
C14 C15 1.365(4)
C15 C16 1.379(4)
C15 H15A 0.9300
C16 C17 1.398(3)
C17 C18 1.465(3)
C18 C19 1.393(3)
C19 C20 1.379(4)
C19 H19A 0.9300
C20 C21 1.395(4)
C20 H20A 0.9300
C21 C22 1.381(3)
C21 H21A 0.9300
C22 H22A 0.9300
C23 C24 1.370(3)
C23 H23A 0.9300
C24 C25 1.385(4)
C24 H24A 0.9300
C25 C26 1.377(3)
C25 H25A 0.9300
C26 C27 1.398(3)
C26 H26A 0.9300
C27 C28 1.457(3)
C28 C29 1.392(3)
C29 C30 1.469(3)
C30 C31 1.399(3)
C31 C32 1.379(4)
C31 H31A 0.9300
C32 C33 1.383(4)
C32 H32A 0.9300
C33 C34 1.378(4)
C33 H33A 0.9300
C34 H34A 0.9300
C35 C36 1.470(3)
C36 C41 1.394(3)
C36 C37 1.395(3)
C37 C38 1.388(3)
C37 H37A 0.9300
C38 C39 1.384(3)
C38 H38A 0.9300
C39 C40 1.383(4)
C39 H39A 0.9300
C40 C41 1.387(3)
C40 H40A 0.9300
C41 H41A 0.9300

loop_
_platon_squeeze_void_nr
_platon_squeeze_void_average_x
_platon_squeeze_void_average_y
_platon_squeeze_void_average_z
_platon_squeeze_void_volume
_platon_squeeze_void_count_electrons
1 0.500 0.579 0.250 266.4 3.9
2 1.000 0.079 0.250 266.4 3.9
3 0.500 0.421 0.750 266.5 3.7
4 1.000 0.921 0.750 266.5 3.7
